data_2106780
loop_
_publ_author_name
'Conant, J.W.'
'Roof, R.B.jr.'

_publ_section_title
;
 The crystal structures of the isostructural compounds hydrazinium
 fluoroborate and hydrazinium perchlorate
;
_journal_name_full 'Acta Crystallographica B (24,1968-38,1982)'
_journal_page_first 1928
_journal_page_last 1932
_journal_volume 26
_journal_year 1970
_chemical_formula_sum 'B F4 H5 N2'
_chemical_name_systematic '(N2 H5) (B F4)'
_space_group_IT_number 15
_symmetry_space_group_name_Hall '-C 2yc'
_symmetry_space_group_name_H-M 'C 1 2/c 1'
_cell_angle_alpha 90
_cell_angle_beta 112.87
_cell_angle_gamma 90
_cell_formula_units_Z 8
_cell_length_a 14.006
_cell_length_b 5.316
_cell_length_c 12.387
_cell_volume 849.783
_citation_journal_id_ASTM ACBCAR
_cod_data_source_file Conant_ACBCAR_1970_1266.cif
_cod_data_source_block H5B1F4N2
_cod_original_cell_volume 849.7834
_cod_original_formula_sum 'H5 B1 F4 N2'
_cod_database_code 2106780

loop_
_symmetry_equiv_pos_as_xyz
x,y,z
-x,y,-z+1/2
-x,-y,-z
x,-y,z-1/2
x+1/2,y+1/2,z
-x+1/2,y+1/2,-z+1/2
-x+1/2,-y+1/2,-z
x+1/2,-y+1/2,z-1/2

loop_
_atom_site_label
_atom_site_type_symbol
_atom_site_fract_x
_atom_site_fract_y
_atom_site_fract_z
_atom_site_occupancy
_atom_site_U_iso_or_equiv
F3 F-1 0.0654 0.3029 0.4246 1 0.0
H1 H+1 0.0861 0.306 0.1256 1 0.0
F1 F-1 0.1465 0.0763 0.337 1 0.0
H5 H+1 0.149 0.5289 0.3022 1 0.0
N2 N-2 0.1581 0.5901 0.2302 1 0.0
F2 F-1 0.1864 0.0246 0.5237 1 0.0
N1 N-2 0.1554 0.3915 0.1518 1 0.0
H4 H+1 0.1056 0.724 0.1919 1 0.0
B1 B+3 0.1072 0.0721 0.424 1 0.0
H2 H+1 0.1676 0.4517 0.0814 1 0.0
F4 F-1 0.0346 -0.1075 0.3997 1 0.0
H3 H+1 0.2115 0.27 0.1975 1 0.0
